data_9004114
loop_
_publ_author_name
'Meagher, E. P.'
'Gibbs, G. V.'

_publ_section_title
;
 The polymorphism of cordierite: II. The crystal structure of indialite
;
_journal_name_full 'The Canadian Mineralogist'
_journal_page_first 43
_journal_page_last 49
_journal_volume 15
_journal_year 1977
_chemical_compound_source 'from a burning coal seam in the Bokaro coalfield, India'
_chemical_formula_sum 'Al3.96 Fe0.64 Mg1.36 O18 Si5.04'
_chemical_name_mineral Cordierite
_space_group_IT_number 192
_symmetry_space_group_name_Hall '-P 6 2c'
_symmetry_space_group_name_H-M 'P 6/m c c'
_cell_angle_alpha 90
_cell_angle_beta 90
_cell_angle_gamma 120
_cell_length_a 9.800
_cell_length_b 9.800
_cell_length_c 9.345
_cell_formula_units_Z 2
_cell_volume 777.252
_database_code_amcsd 0005136
_exptl_crystal_density_diffrn 2.586
_cod_original_formula_sum '(Si5.04 Al3.96) (Mg1.36 Fe.64) O18'
_cod_database_code 9004114

loop_
_space_group_symop_operation_xyz
x,y,z
-x,-x+y,1/2+z
x,x-y,1/2-z
-x+y,-x,-z
x-y,x,z
-y,-x,1/2+z
y,x,1/2-z
y,-x+y,-z
-y,x-y,z
x-y,-y,1/2+z
-x+y,y,1/2-z
x,y,-z
-x,-y,z
x,x-y,1/2+z
-x,-x+y,1/2-z
x-y,x,-z
-x+y,-x,z
y,x,1/2+z
-y,-x,1/2-z
-y,x-y,-z
y,-x+y,z
-x+y,y,1/2+z
x-y,-y,1/2-z
-x,-y,-z

loop_
_atom_site_aniso_label
_atom_site_aniso_U_11
_atom_site_aniso_U_22
_atom_site_aniso_U_33
_atom_site_aniso_U_12
_atom_site_aniso_U_13
_atom_site_aniso_U_23
SiT1 0.00774 0.00777 0.01885 0.00303 0.00000 0.00000
AlT1 0.00774 0.00777 0.01885 0.00303 0.00000 0.00000
SiT2 0.01263 0.01325 0.01947 0.00744 0.00000 0.00000
AlT2 0.01263 0.01325 0.01947 0.00744 0.00000 0.00000
MgM 0.01744 0.01744 0.03411 0.00872 0.00000 0.00000
FeM 0.01744 0.01744 0.03411 0.00872 0.00000 0.00000
O1 0.01087 0.01044 0.02796 0.00361 -0.00317 0.00020
O2 0.02894 0.02996 0.03601 0.02368 0.00000 0.00000

loop_
_atom_site_label
_atom_site_fract_x
_atom_site_fract_y
_atom_site_fract_z
_atom_site_occupancy
SiT1 0.50000 0.50000 0.25000 0.28000
AlT1 0.50000 0.50000 0.25000 0.72000
SiT2 0.37270 0.26680 0.00000 0.70000
AlT2 0.37270 0.26680 0.00000 0.30000
MgM 0.33333 0.66667 0.25000 0.68000
FeM 0.33333 0.66667 0.25000 0.32000
O1 0.48510 0.34940 0.14450 1.00000
O2 0.23050 0.30930 0.00000 1.00000

loop_
_cod_related_entry_id
_cod_related_entry_database
_cod_related_entry_code
1 AMCSD 0005136
